data_2109009
loop_
_publ_author_name
'Langer, Dominik'
'Wicher, Barbara'
'Bendzinska-Berus, Wioletta'
'Bednarczyk-Cwynar, Barbara'
'Tykarska, Ewa'

_publ_section_title
;
 Insights into isostructural and non-isostructural crystals of esters of
 oleanolic acid and its 11-oxo derivatives
;
_journal_coeditor_code RM5063
_journal_issue 4
_journal_name_full 'Acta Crystallographica Section B'
_journal_page_first
;
;
_journal_paper_doi 10.1107/S2052520622005972
_journal_volume 78
_journal_year 2022
_chemical_absolute_configuration syn
_chemical_formula_moiety 'C31 H50 O3'
_chemical_formula_sum 'C31 H50 O3'
_chemical_formula_weight 470.71
_chemical_name_common
;
methyl ester of oleanolic acid
;
_space_group_crystal_system triclinic
_space_group_IT_number 1
_space_group_name_Hall 'P 1'
_space_group_name_H-M_alt 'P 1'
_atom_sites_solution_hydrogens geom
_atom_sites_solution_primary direct
_atom_sites_solution_secondary difmap
_audit_creation_method SHELXL-2014/7
_audit_update_record
;
2022-06-16 # Formatted by IUCr publCIF

;
_cell_angle_alpha 91.250(2)
_cell_angle_beta 91.505(2)
_cell_angle_gamma 99.452(2)
_cell_formula_units_Z 2
_cell_length_a 7.1158(2)
_cell_length_b 13.1180(3)
_cell_length_c 14.9298(4)
_cell_measurement_reflns_used 18904
_cell_measurement_temperature 130(2)
_cell_measurement_theta_max 76.3030
_cell_measurement_theta_min 2.9000
_cell_volume 1373.75(6)
_computing_cell_refinement 'CrysAlisPro 1.171.38.43 (Rigaku OD, 2015)'
_computing_data_collection 'CrysAlisPro 1.171.38.43 (Rigaku OD, 2015)'
_computing_data_reduction 'CrysAlisPro 1.171.38.43 (Rigaku OD, 2015)'
_computing_molecular_graphics
;
Mercury (Macrae et al., 2008)
;
_computing_publication_material 'SHELXL-2016/4 (Sheldrick, 2016)'
_computing_structure_refinement 'SHELXL-2016/4 (Sheldrick, 2016)'
_computing_structure_solution 'SIR2004 (Burla et al., 2005)'
_diffrn_ambient_temperature 130(2)
_diffrn_detector_area_resol_mean 10.3991
_diffrn_measured_fraction_theta_full 0.999
_diffrn_measured_fraction_theta_max 0.999
_diffrn_measurement_device_type 'SuperNova, Dual, Cu at zero, Atlas'
_diffrn_measurement_method '\w scans'
_diffrn_radiation_type CuK\a
_diffrn_radiation_wavelength 1.54184
_diffrn_reflns_av_R_equivalents 0.0209
_diffrn_reflns_av_unetI/netI 0.0189
_diffrn_reflns_Laue_measured_fraction_full 0.999
_diffrn_reflns_Laue_measured_fraction_max 0.999
_diffrn_reflns_limit_h_max 8
_diffrn_reflns_limit_h_min -8
_diffrn_reflns_limit_k_max 16
_diffrn_reflns_limit_k_min -16
_diffrn_reflns_limit_l_max 18
_diffrn_reflns_limit_l_min -18
_diffrn_reflns_number 27997
_diffrn_reflns_point_group_measured_fraction_full 0.882
_diffrn_reflns_point_group_measured_fraction_max 0.873
_diffrn_reflns_theta_full 67.684
_diffrn_reflns_theta_max 74.479
_diffrn_reflns_theta_min 3.417
_diffrn_source 'SuperNova (Cu) X-ray Source'
_exptl_absorpt_coefficient_mu 0.543
_exptl_absorpt_correction_T_max 1.00000
_exptl_absorpt_correction_T_min 0.82542
_exptl_absorpt_correction_type multi-scan
_exptl_absorpt_process_details
;
CrysAlisPro 1.171.38.43 (Rigaku Oxford Diffraction, 2015)
Empirical absorption correction using spherical harmonics,
 implemented in SCALE3 ABSPACK scaling algorithm.
;
_exptl_crystal_colour colourless
_exptl_crystal_density_diffrn 1.138
_exptl_crystal_description block
_exptl_crystal_F_000 520
_exptl_crystal_size_max 0.600
_exptl_crystal_size_mid 0.300
_exptl_crystal_size_min 0.300
_refine_diff_density_max 0.231
_refine_diff_density_min -0.172
_refine_diff_density_rms 0.036
_refine_ls_abs_structure_details
;
 Flack x determined using 4085 quotients [(I+)-(I-)]/[(I+)+(I-)]
 (Parsons, Flack and Wagner, Acta Cryst. B69 (2013) 249-259).
;
_refine_ls_abs_structure_Flack 0.01(4)
_refine_ls_extinction_method none
_refine_ls_goodness_of_fit_ref 1.033
_refine_ls_hydrogen_treatment constr
_refine_ls_matrix_type full
_refine_ls_number_parameters 629
_refine_ls_number_reflns 9790
_refine_ls_number_restraints 3
_refine_ls_restrained_S_all 1.033
_refine_ls_R_factor_all 0.0314
_refine_ls_R_factor_gt 0.0313
_refine_ls_shift/su_max 0.000
_refine_ls_shift/su_mean 0.000
_refine_ls_structure_factor_coef Fsqd
_refine_ls_weighting_details 'w=1/[\s^2^(Fo^2^)+(0.0550P)^2^+0.1917P] where P=(Fo^2^+2Fc^2^)/3'
_refine_ls_weighting_scheme calc
_refine_ls_wR_factor_gt 0.0840
_refine_ls_wR_factor_ref 0.0842
_reflns_Friedel_coverage 0.748
_reflns_Friedel_fraction_full 0.765
_reflns_Friedel_fraction_max 0.747
_reflns_number_gt 9728
_reflns_number_total 9790
_reflns_threshold_expression 'I > 2\s(I)'
_cod_data_source_file rm5063sup1.cif
_cod_data_source_block 1_methyl_OA
_cod_database_code 2109009
_publcif_datablock.id {077d797d-e505-4b7d-aede-3400ce8ee18e}

_shelx_shelxl_version_number 2014/7
_shelx_space_group_comment
;
The symmetry employed for this shelxl refinement is uniquely defined
by the following loop, which should always be used as a source of
symmetry information in preference to the above space-group names.
They are only intended as comments.
;
_shelx_estimated_absorpt_t_min 0.736
_shelx_estimated_absorpt_t_max 0.854
_oxdiff_exptl_absorpt_empirical_full_min 0.822
_oxdiff_exptl_absorpt_empirical_full_max 1.360
_oxdiff_exptl_absorpt_empirical_details
;
Empirical correction (ABSPACK) includes:
- Absorption correction using spherical harmonics
- Frame scaling
;

loop_
_space_group_symop_operation_xyz
'x, y, z'

loop_
_atom_site_label
_atom_site_type_symbol
_atom_site_fract_x
_atom_site_fract_y
_atom_site_fract_z
_atom_site_U_iso_or_equiv
_atom_site_adp_type
_atom_site_occupancy
_atom_site_site_symmetry_order
_atom_site_calc_flag
_atom_site_refinement_flags_posn
_atom_site_refinement_flags_adp
_atom_site_refinement_flags_occupancy
_atom_site_disorder_assembly
_atom_site_disorder_group
C1A C 0.4084(2) 0.18239(13) 0.36068(11) 0.0182(3) Uani 1 1 d . . . . .
H1A H 0.5464 0.2030 0.3745 0.022 Uiso 1 1 calc R U . . .
H1B H 0.3425 0.1742 0.4183 0.022 Uiso 1 1 calc R U . . .
C2A C 0.3759(3) 0.07804(13) 0.30943(12) 0.0209(3) Uani 1 1 d . . . . .
H2A H 0.4530 0.0835 0.2550 0.025 Uiso 1 1 calc R U . . .
H2B H 0.4183 0.0248 0.3476 0.025 Uiso 1 1 calc R U . . .
C3A C 0.1665(2) 0.04530(13) 0.28273(11) 0.0185(3) Uani 1 1 d . . . . .
H3A H 0.0925 0.0406 0.3389 0.022 Uiso 1 1 calc R U . . .
C4A C 0.0886(2) 0.12284(13) 0.22259(11) 0.0186(3) Uani 1 1 d . . . . .
C5A C 0.1279(2) 0.22952(13) 0.27393(10) 0.0160(3) Uani 1 1 d . . . . .
H5A H 0.0533 0.2180 0.3297 0.019 Uiso 1 1 calc R U . . .
C6A C 0.0469(2) 0.31572(13) 0.22738(11) 0.0200(3) Uani 1 1 d . . . . .
H6A H -0.0797 0.2880 0.1998 0.024 Uiso 1 1 calc R U . . .
H6B H 0.1321 0.3437 0.1792 0.024 Uiso 1 1 calc R U . . .
C7A C 0.0282(3) 0.40224(13) 0.29579(12) 0.0213(3) Uani 1 1 d . . . . .
H7A H -0.0668 0.3749 0.3402 0.026 Uiso 1 1 calc R U . . .
H7B H -0.0206 0.4587 0.2643 0.026 Uiso 1 1 calc R U . . .
C8A C 0.2172(2) 0.44726(13) 0.34585(11) 0.0167(3) Uani 1 1 d . . . . .
C9A C 0.3210(2) 0.35946(12) 0.37814(11) 0.0155(3) Uani 1 1 d . . . . .
H9A H 0.2401 0.3257 0.4265 0.019 Uiso 1 1 calc R U . . .
C10A C 0.3362(2) 0.26939(12) 0.30854(11) 0.0155(3) Uani 1 1 d . . . . .
C11A C 0.5119(2) 0.40496(13) 0.42595(12) 0.0201(3) Uani 1 1 d . . . . .
H11A H 0.5477 0.3534 0.4679 0.024 Uiso 1 1 calc R U . . .
H11B H 0.6118 0.4172 0.3807 0.024 Uiso 1 1 calc R U . . .
C12A C 0.5079(2) 0.50463(13) 0.47735(11) 0.0184(3) Uani 1 1 d . . . . .
H12A H 0.6204 0.5337 0.5106 0.022 Uiso 1 1 calc R U . . .
C13A C 0.3616(2) 0.55564(12) 0.48048(10) 0.0156(3) Uani 1 1 d . . . . .
C14A C 0.1723(2) 0.51171(13) 0.43179(11) 0.0168(3) Uani 1 1 d . . . . .
C15A C 0.0553(3) 0.59614(13) 0.40359(12) 0.0222(4) Uani 1 1 d . . . . .
H15A H 0.0994 0.6225 0.3448 0.027 Uiso 1 1 calc R U . . .
H15B H -0.0802 0.5640 0.3957 0.027 Uiso 1 1 calc R U . . .
C16A C 0.0693(3) 0.68774(14) 0.47016(13) 0.0235(4) Uani 1 1 d . . . . .
H16A H 0.0059 0.6641 0.5260 0.028 Uiso 1 1 calc R U . . .
H16B H 0.0014 0.7409 0.4444 0.028 Uiso 1 1 calc R U . . .
C17A C 0.2770(3) 0.73602(13) 0.49253(11) 0.0191(3) Uani 1 1 d . . . . .
C18A C 0.3803(2) 0.65496(12) 0.53759(11) 0.0160(3) Uani 1 1 d . . . . .
H18A H 0.5189 0.6849 0.5425 0.019 Uiso 1 1 calc R U . . .
C19A C 0.3113(3) 0.63376(13) 0.63356(11) 0.0186(3) Uani 1 1 d . . . . .
H19A H 0.1771 0.5984 0.6300 0.022 Uiso 1 1 calc R U . . .
H19B H 0.3882 0.5860 0.6617 0.022 Uiso 1 1 calc R U . . .
C20A C 0.3241(3) 0.73121(13) 0.69438(11) 0.0204(3) Uani 1 1 d . . . . .
C21A C 0.2182(3) 0.80920(13) 0.64784(12) 0.0220(4) Uani 1 1 d . . . . .
H21A H 0.0804 0.7809 0.6439 0.026 Uiso 1 1 calc R U . . .
H21B H 0.2348 0.8739 0.6847 0.026 Uiso 1 1 calc R U . . .
C22A C 0.2885(3) 0.83419(13) 0.55390(12) 0.0220(4) Uani 1 1 d . . . . .
H22A H 0.4222 0.8700 0.5584 0.026 Uiso 1 1 calc R U . . .
H22B H 0.2108 0.8819 0.5262 0.026 Uiso 1 1 calc R U . . .
C23A C -0.1287(3) 0.08820(14) 0.21252(14) 0.0262(4) Uani 1 1 d . . . . .
H23A H -0.1870 0.0957 0.2705 0.039 Uiso 1 1 calc R U . . .
H23B H -0.1560 0.0157 0.1920 0.039 Uiso 1 1 calc R U . . .
H23C H -0.1813 0.1312 0.1686 0.039 Uiso 1 1 calc R U . . .
C24A C 0.1699(3) 0.12435(14) 0.12821(12) 0.0245(4) Uani 1 1 d . . . . .
H24A H 0.1311 0.1815 0.0951 0.037 Uiso 1 1 calc R U . . .
H24B H 0.1212 0.0588 0.0964 0.037 Uiso 1 1 calc R U . . .
H24C H 0.3094 0.1337 0.1329 0.037 Uiso 1 1 calc R U . . .
C25A C 0.4766(3) 0.30085(13) 0.23316(12) 0.0212(3) Uani 1 1 d . . . . .
H25A H 0.4117 0.3325 0.1850 0.032 Uiso 1 1 calc R U . . .
H25B H 0.5221 0.2394 0.2094 0.032 Uiso 1 1 calc R U . . .
H25C H 0.5850 0.3506 0.2572 0.032 Uiso 1 1 calc R U . . .
C26A C 0.3421(3) 0.51877(14) 0.28157(12) 0.0234(4) Uani 1 1 d . . . . .
H26A H 0.2796 0.5779 0.2674 0.035 Uiso 1 1 calc R U . . .
H26B H 0.3586 0.4801 0.2262 0.035 Uiso 1 1 calc R U . . .
H26C H 0.4670 0.5435 0.3105 0.035 Uiso 1 1 calc R U . . .
C27A C 0.0515(2) 0.44368(13) 0.50054(12) 0.0199(3) Uani 1 1 d . . . . .
H27A H 0.0009 0.4883 0.5441 0.030 Uiso 1 1 calc R U . . .
H27B H 0.1319 0.4011 0.5319 0.030 Uiso 1 1 calc R U . . .
H27C H -0.0544 0.3988 0.4689 0.030 Uiso 1 1 calc R U . . .
C28A C 0.3733(3) 0.77552(13) 0.40721(12) 0.0255(4) Uani 1 1 d . . . . .
C29A C 0.2243(3) 0.70130(15) 0.78191(12) 0.0288(4) Uani 1 1 d . . . . .
H29A H 0.2321 0.7627 0.8212 0.043 Uiso 1 1 calc R U . . .
H29B H 0.2867 0.6495 0.8118 0.043 Uiso 1 1 calc R U . . .
H29C H 0.0902 0.6725 0.7687 0.043 Uiso 1 1 calc R U . . .
C30A C 0.5322(3) 0.77815(14) 0.71679(12) 0.0247(4) Uani 1 1 d . . . . .
H30A H 0.5966 0.7263 0.7454 0.037 Uiso 1 1 calc R U . . .
H30B H 0.5364 0.8379 0.7577 0.037 Uiso 1 1 calc R U . . .
H30C H 0.5965 0.8002 0.6616 0.037 Uiso 1 1 calc R U . . .
C31A C 0.6598(5) 0.8219(3) 0.3321(2) 0.0605(8) Uani 1 1 d . . . . .
H31A H 0.6593 0.8965 0.3299 0.091 Uiso 1 1 calc R U . . .
H31B H 0.5957 0.7878 0.2779 0.091 Uiso 1 1 calc R U . . .
H31C H 0.7917 0.8092 0.3355 0.091 Uiso 1 1 calc R U . . .
O28A O 0.2891(3) 0.80418(12) 0.34342(10) 0.0408(4) Uani 1 1 d . . . . .
O29A O 0.5603(2) 0.78087(13) 0.41043(10) 0.0380(4) Uani 1 1 d . . . . .
O3A O 0.13297(19) -0.05513(9) 0.23949(8) 0.0243(3) Uani 1 1 d . . . . .
H3AO H 0.1744 -0.0978 0.2728 0.029 Uiso 1 1 calc R U . . .
C1B C 1.1136(3) 0.58373(14) 1.03010(12) 0.0230(4) Uani 1 1 d . . . . .
H1C H 1.1588 0.5289 1.0653 0.028 Uiso 1 1 calc R U . . .
H1D H 1.1786 0.5871 0.9722 0.028 Uiso 1 1 calc R U . . .
C2B C 1.1702(3) 0.68764(15) 1.08094(12) 0.0253(4) Uani 1 1 d . . . . .
H2C H 1.1147 0.6833 1.1411 0.030 Uiso 1 1 calc R U . . .
H2D H 1.3106 0.7036 1.0887 0.030 Uiso 1 1 calc R U . . .
C3B C 1.0992(3) 0.77292(14) 1.02966(11) 0.0237(4) Uani 1 1 d . . . . .
H3B H 1.1477 0.7680 0.9677 0.028 Uiso 1 1 calc R U . . .
C4B C 0.8804(3) 0.75616(13) 1.01868(12) 0.0215(4) Uani 1 1 d . . . . .
C5B C 0.8184(2) 0.64775(13) 0.97166(11) 0.0178(3) Uani 1 1 d . . . . .
H5B H 0.8747 0.6552 0.9110 0.021 Uiso 1 1 calc R U . . .
C6B C 0.6036(2) 0.61778(13) 0.95249(12) 0.0206(3) Uani 1 1 d . . . . .
H6C H 0.5504 0.6793 0.9335 0.025 Uiso 1 1 calc R U . . .
H6D H 0.5400 0.5922 1.0078 0.025 Uiso 1 1 calc R U . . .
C7B C 0.5652(2) 0.53345(13) 0.87849(12) 0.0204(3) Uani 1 1 d . . . . .
H7C H 0.6099 0.5640 0.8212 0.024 Uiso 1 1 calc R U . . .
H7D H 0.4257 0.5105 0.8717 0.024 Uiso 1 1 calc R U . . .
C8B C 0.6605(2) 0.43786(12) 0.89478(11) 0.0161(3) Uani 1 1 d . . . . .
C9B C 0.8659(2) 0.46820(13) 0.93563(11) 0.0168(3) Uani 1 1 d . . . . .
H9B H 0.9431 0.4994 0.8851 0.020 Uiso 1 1 calc R U . . .
C10B C 0.8970(2) 0.55405(13) 1.01203(11) 0.0165(3) Uani 1 1 d . . . . .
C11B C 0.9487(3) 0.37065(14) 0.95744(12) 0.0234(4) Uani 1 1 d . . . . .
H11C H 1.0893 0.3885 0.9621 0.028 Uiso 1 1 calc R U . . .
H11D H 0.9034 0.3460 1.0165 0.028 Uiso 1 1 calc R U . . .
C12B C 0.8951(2) 0.28419(13) 0.88866(12) 0.0199(3) Uani 1 1 d . . . . .
H12B H 0.9528 0.2243 0.8954 0.024 Uiso 1 1 calc R U . . .
C13B C 0.7741(2) 0.28464(12) 0.81932(11) 0.0154(3) Uani 1 1 d . . . . .
C14B C 0.6788(2) 0.37899(12) 0.80175(11) 0.0151(3) Uani 1 1 d . . . . .
C15B C 0.4789(2) 0.34997(13) 0.75529(11) 0.0192(3) Uani 1 1 d . . . . .
H15C H 0.3840 0.3295 0.8016 0.023 Uiso 1 1 calc R U . . .
H15D H 0.4455 0.4119 0.7261 0.023 Uiso 1 1 calc R U . . .
C16B C 0.4644(2) 0.26204(13) 0.68485(11) 0.0187(3) Uani 1 1 d . . . . .
H16C H 0.3305 0.2438 0.6627 0.022 Uiso 1 1 calc R U . . .
H16D H 0.5432 0.2863 0.6334 0.022 Uiso 1 1 calc R U . . .
C17B C 0.5303(2) 0.16545(12) 0.72176(11) 0.0159(3) Uani 1 1 d . . . . .
C18B C 0.7415(2) 0.19160(12) 0.75396(11) 0.0157(3) Uani 1 1 d . . . . .
H18B H 0.7714 0.1309 0.7876 0.019 Uiso 1 1 calc R U . . .
C19B C 0.8765(2) 0.20596(13) 0.67439(11) 0.0177(3) Uani 1 1 d . . . . .
H19C H 1.0098 0.2179 0.6980 0.021 Uiso 1 1 calc R U . . .
H19D H 0.8557 0.2685 0.6421 0.021 Uiso 1 1 calc R U . . .
C20B C 0.8493(2) 0.11307(13) 0.60735(11) 0.0189(3) Uani 1 1 d . . . . .
C21B C 0.6402(2) 0.09439(13) 0.57372(11) 0.0201(3) Uani 1 1 d . . . . .
H21C H 0.6145 0.1552 0.5402 0.024 Uiso 1 1 calc R U . . .
H21D H 0.6184 0.0337 0.5320 0.024 Uiso 1 1 calc R U . . .
C22B C 0.5020(2) 0.07581(13) 0.65023(11) 0.0186(3) Uani 1 1 d . . . . .
H22C H 0.5188 0.0109 0.6797 0.022 Uiso 1 1 calc R U . . .
H22D H 0.3699 0.0668 0.6253 0.022 Uiso 1 1 calc R U . . .
C23B C 0.8284(4) 0.83946(15) 0.95632(15) 0.0356(5) Uani 1 1 d . . . . .
H23D H 0.8744 0.8281 0.8962 0.053 Uiso 1 1 calc R U . . .
H23E H 0.8879 0.9079 0.9797 0.053 Uiso 1 1 calc R U . . .
H23F H 0.6896 0.8356 0.9533 0.053 Uiso 1 1 calc R U . . .
C24B C 0.7859(3) 0.76843(15) 1.10881(13) 0.0267(4) Uani 1 1 d . . . . .
H24D H 0.8261 0.8390 1.1328 0.040 Uiso 1 1 calc R U . . .
H24E H 0.8245 0.7191 1.1512 0.040 Uiso 1 1 calc R U . . .
H24F H 0.6470 0.7550 1.0999 0.040 Uiso 1 1 calc R U . . .
C25B C 0.8068(3) 0.51821(14) 1.10115(11) 0.0226(4) Uani 1 1 d . . . . .
H25D H 0.8691 0.5628 1.1505 0.034 Uiso 1 1 calc R U . . .
H25E H 0.8233 0.4466 1.1112 0.034 Uiso 1 1 calc R U . . .
H25F H 0.6705 0.5224 1.0984 0.034 Uiso 1 1 calc R U . . .
C26B C 0.5337(3) 0.36665(14) 0.95831(12) 0.0215(4) Uani 1 1 d . . . . .
H26D H 0.4124 0.3387 0.9274 0.032 Uiso 1 1 calc R U . . .
H26E H 0.5094 0.4065 1.0118 0.032 Uiso 1 1 calc R U . . .
H26F H 0.5989 0.3096 0.9759 0.032 Uiso 1 1 calc R U . . .
C27B C 0.8062(3) 0.44731(13) 0.73519(11) 0.0205(3) Uani 1 1 d . . . . .
H27D H 0.7835 0.4172 0.6745 0.031 Uiso 1 1 calc R U . . .
H27E H 0.9407 0.4505 0.7529 0.031 Uiso 1 1 calc R U . . .
H27F H 0.7745 0.5172 0.7364 0.031 Uiso 1 1 calc R U . . .
C28B C 0.4028(2) 0.12367(13) 0.79818(12) 0.0195(3) Uani 1 1 d . . . . .
C29B C 0.9757(3) 0.14021(15) 0.52733(13) 0.0280(4) Uani 1 1 d . . . . .
H29D H 0.9590 0.0815 0.4845 0.042 Uiso 1 1 calc R U . . .
H29E H 1.1094 0.1559 0.5481 0.042 Uiso 1 1 calc R U . . .
H29F H 0.9399 0.2006 0.4980 0.042 Uiso 1 1 calc R U . . .
C30B C 0.9030(3) 0.01656(13) 0.65008(13) 0.0238(4) Uani 1 1 d . . . . .
H30D H 1.0363 0.0310 0.6716 0.036 Uiso 1 1 calc R U . . .
H30E H 0.8867 -0.0404 0.6055 0.036 Uiso 1 1 calc R U . . .
H30F H 0.8205 -0.0029 0.7006 0.036 Uiso 1 1 calc R U . . .
C31B C 0.3673(4) 0.01135(19) 0.91990(16) 0.0405(5) Uani 1 1 d . . . . .
H31D H 0.2472 -0.0269 0.8944 0.061 Uiso 1 1 calc R U . . .
H31E H 0.3404 0.0653 0.9618 0.061 Uiso 1 1 calc R U . . .
H31F H 0.4365 -0.0362 0.9518 0.061 Uiso 1 1 calc R U . . .
O28B O 0.24501(19) 0.14185(12) 0.81000(10) 0.0324(3) Uani 1 1 d . . . . .
O29B O 0.4824(2) 0.05840(11) 0.84851(10) 0.0314(3) Uani 1 1 d . . . . .
O3B O 1.1798(2) 0.87345(10) 1.06336(9) 0.0309(3) Uani 1 1 d . . . . .
H3BO H 1.1519 0.8796 1.1173 0.037 Uiso 1 1 calc R U . . .

loop_
_atom_site_aniso_label
_atom_site_aniso_U_11
_atom_site_aniso_U_22
_atom_site_aniso_U_33
_atom_site_aniso_U_23
_atom_site_aniso_U_13
_atom_site_aniso_U_12
C1A 0.0184(8) 0.0187(8) 0.0178(7) -0.0029(6) -0.0022(6) 0.0050(6)
C2A 0.0231(9) 0.0186(8) 0.0222(8) -0.0030(6) -0.0018(7) 0.0081(6)
C3A 0.0236(8) 0.0152(7) 0.0161(7) -0.0031(6) 0.0010(6) 0.0019(6)
C4A 0.0206(8) 0.0174(8) 0.0172(8) -0.0031(6) -0.0018(6) 0.0028(6)
C5A 0.0175(8) 0.0169(7) 0.0135(7) -0.0021(6) 0.0002(6) 0.0033(6)
C6A 0.0226(8) 0.0187(8) 0.0188(8) -0.0031(6) -0.0058(6) 0.0051(6)
C7A 0.0234(9) 0.0198(8) 0.0221(8) -0.0049(7) -0.0075(7) 0.0096(7)
C8A 0.0194(8) 0.0159(7) 0.0155(7) -0.0003(6) -0.0007(6) 0.0047(6)
C9A 0.0154(7) 0.0164(7) 0.0148(7) -0.0018(6) -0.0003(6) 0.0034(6)
C10A 0.0153(8) 0.0161(7) 0.0152(7) -0.0021(6) 0.0006(6) 0.0031(6)
C11A 0.0159(8) 0.0212(8) 0.0233(8) -0.0040(6) -0.0025(6) 0.0047(6)
C12A 0.0167(8) 0.0191(8) 0.0179(8) -0.0021(6) -0.0011(6) -0.0005(6)
C13A 0.0188(8) 0.0141(7) 0.0133(7) 0.0006(6) 0.0008(6) 0.0011(6)
C14A 0.0175(8) 0.0150(7) 0.0184(7) -0.0021(6) -0.0004(6) 0.0042(6)
C15A 0.0229(9) 0.0191(8) 0.0256(9) -0.0043(7) -0.0064(7) 0.0080(7)
C16A 0.0273(9) 0.0192(8) 0.0259(9) -0.0042(7) -0.0051(7) 0.0108(7)
C17A 0.0242(9) 0.0155(7) 0.0177(8) 0.0006(6) -0.0007(6) 0.0039(6)
C18A 0.0189(8) 0.0136(7) 0.0150(7) -0.0006(6) 0.0002(6) 0.0012(6)
C19A 0.0240(8) 0.0145(7) 0.0167(8) 0.0007(6) 0.0011(6) 0.0019(6)
C20A 0.0285(9) 0.0161(8) 0.0164(8) -0.0017(6) 0.0016(7) 0.0030(7)
C21A 0.0281(9) 0.0172(8) 0.0207(8) -0.0021(6) 0.0023(7) 0.0042(7)
C22A 0.0327(10) 0.0144(7) 0.0196(8) 0.0006(6) 0.0004(7) 0.0059(7)
C23A 0.0235(9) 0.0215(8) 0.0324(10) -0.0066(7) -0.0064(7) 0.0025(7)
C24A 0.0368(10) 0.0218(8) 0.0154(8) -0.0029(6) 0.0000(7) 0.0070(7)
C25A 0.0217(8) 0.0205(8) 0.0217(8) -0.0015(6) 0.0058(7) 0.0034(6)
C26A 0.0339(10) 0.0179(8) 0.0183(8) 0.0008(6) 0.0028(7) 0.0036(7)
C27A 0.0172(8) 0.0192(8) 0.0226(8) -0.0038(6) 0.0028(6) 0.0011(6)
C28A 0.0455(11) 0.0138(7) 0.0182(8) 0.0009(6) 0.0012(8) 0.0079(7)
C29A 0.0414(11) 0.0256(9) 0.0192(9) -0.0004(7) 0.0076(8) 0.0044(8)
C30A 0.0306(10) 0.0198(8) 0.0223(8) -0.0020(6) -0.0038(7) 0.0016(7)
C31A 0.072(2) 0.0680(18) 0.0496(15) 0.0346(14) 0.0389(14) 0.0268(15)
O28A 0.0652(11) 0.0311(8) 0.0262(7) 0.0133(6) -0.0083(7) 0.0079(7)
O29A 0.0422(9) 0.0460(9) 0.0294(7) 0.0187(6) 0.0166(6) 0.0135(7)
O3A 0.0358(7) 0.0155(6) 0.0217(6) -0.0028(5) -0.0054(5) 0.0057(5)
C1B 0.0191(8) 0.0268(9) 0.0230(8) -0.0080(7) -0.0025(7) 0.0049(7)
C2B 0.0180(8) 0.0298(9) 0.0262(9) -0.0106(7) -0.0008(7) -0.0001(7)
C3B 0.0273(9) 0.0236(9) 0.0169(8) -0.0058(7) 0.0075(7) -0.0058(7)
C4B 0.0267(9) 0.0181(8) 0.0189(8) -0.0043(6) 0.0005(7) 0.0016(7)
C5B 0.0194(8) 0.0177(8) 0.0155(7) -0.0022(6) 0.0009(6) 0.0015(6)
C6B 0.0206(8) 0.0189(8) 0.0229(8) -0.0047(6) -0.0020(7) 0.0064(6)
C7B 0.0197(8) 0.0188(8) 0.0230(8) -0.0048(6) -0.0043(6) 0.0059(6)
C8B 0.0159(8) 0.0158(7) 0.0165(7) -0.0020(6) 0.0000(6) 0.0029(6)
C9B 0.0159(8) 0.0191(8) 0.0156(7) -0.0028(6) 0.0002(6) 0.0042(6)
C10B 0.0165(8) 0.0178(8) 0.0151(7) -0.0029(6) 0.0005(6) 0.0025(6)
C11B 0.0248(9) 0.0240(9) 0.0228(8) -0.0066(7) -0.0083(7) 0.0109(7)
C12B 0.0199(8) 0.0186(8) 0.0228(8) -0.0016(6) -0.0021(6) 0.0086(6)
C13B 0.0135(7) 0.0157(7) 0.0168(7) -0.0002(6) 0.0028(6) 0.0011(6)
C14B 0.0149(7) 0.0152(7) 0.0152(7) -0.0006(6) -0.0001(6) 0.0024(6)
C15B 0.0189(8) 0.0165(8) 0.0226(8) -0.0026(6) -0.0051(6) 0.0050(6)
C16B 0.0169(8) 0.0179(8) 0.0207(8) -0.0017(6) -0.0033(6) 0.0022(6)
C17B 0.0150(8) 0.0147(7) 0.0176(7) -0.0014(6) 0.0019(6) 0.0010(6)
C18B 0.0158(8) 0.0148(7) 0.0164(7) 0.0001(6) 0.0007(6) 0.0020(6)
C19B 0.0151(7) 0.0176(8) 0.0196(8) -0.0007(6) 0.0033(6) 0.0002(6)
C20B 0.0180(8) 0.0187(8) 0.0191(8) -0.0025(6) 0.0047(6) 0.0002(6)
C21B 0.0213(8) 0.0204(8) 0.0175(8) -0.0040(6) 0.0012(6) 0.0005(6)
C22B 0.0158(8) 0.0165(8) 0.0220(8) -0.0035(6) 0.0014(6) -0.0009(6)
C23B 0.0527(13) 0.0180(9) 0.0347(11) -0.0026(8) -0.0092(9) 0.0039(8)
C24B 0.0247(9) 0.0259(9) 0.0284(9) -0.0117(7) 0.0054(7) 0.0019(7)
C25B 0.0280(9) 0.0228(8) 0.0167(8) -0.0004(6) 0.0013(7) 0.0029(7)
C26B 0.0209(8) 0.0219(8) 0.0208(8) -0.0016(6) 0.0054(7) 0.0006(7)
C27B 0.0265(9) 0.0171(8) 0.0170(8) 0.0008(6) 0.0015(6) 0.0006(6)
C28B 0.0180(8) 0.0174(8) 0.0221(8) -0.0030(6) 0.0036(6) -0.0004(6)
C29B 0.0290(10) 0.0290(9) 0.0236(9) -0.0064(7) 0.0113(7) -0.0032(8)
C30B 0.0217(9) 0.0199(8) 0.0303(9) -0.0043(7) 0.0033(7) 0.0049(7)
C31B 0.0439(13) 0.0417(12) 0.0375(12) 0.0181(9) 0.0208(10) 0.0065(10)
O28B 0.0189(7) 0.0404(8) 0.0390(8) 0.0066(6) 0.0102(6) 0.0061(6)
O29B 0.0306(7) 0.0341(7) 0.0327(7) 0.0169(6) 0.0155(6) 0.0104(6)
O3B 0.0379(8) 0.0263(7) 0.0224(6) -0.0081(5) 0.0085(6) -0.0132(6)

loop_
_atom_type_symbol
_atom_type_description
_atom_type_scat_dispersion_real
_atom_type_scat_dispersion_imag
_atom_type_scat_source
C C 0.0181 0.0091 'International Tables Vol C Tables 4.2.6.8 and 6.1.1.4'
H H 0.0000 0.0000 'International Tables Vol C Tables 4.2.6.8 and 6.1.1.4'
O O 0.0492 0.0322 'International Tables Vol C Tables 4.2.6.8 and 6.1.1.4'

loop_
_geom_angle_atom_site_label_1
_geom_angle_atom_site_label_2
_geom_angle_atom_site_label_3
_geom_angle
_geom_angle_site_symmetry_1
_geom_angle_site_symmetry_3
_geom_angle_publ_flag
C2A C1A C10A 113.37(13) . . ?
C2A C1A H1A 108.9 . . ?
C10A C1A H1A 108.9 . . ?
C2A C1A H1B 108.9 . . ?
C10A C1A H1B 108.9 . . ?
H1A C1A H1B 107.7 . . ?
C3A C2A C1A 110.94(13) . . ?
C3A C2A H2A 109.5 . . ?
C1A C2A H2A 109.5 . . ?
C3A C2A H2B 109.5 . . ?
C1A C2A H2B 109.5 . . ?
H2A C2A H2B 108.0 . . ?
O3A C3A C2A 111.32(13) . . ?
O3A C3A C4A 109.52(13) . . ?
C2A C3A C4A 113.15(13) . . ?
O3A C3A H3A 107.5 . . ?
C2A C3A H3A 107.5 . . ?
C4A C3A H3A 107.5 . . ?
C3A C4A C24A 112.32(14) . . ?
C3A C4A C23A 107.32(14) . . ?
C24A C4A C23A 107.53(14) . . ?
C3A C4A C5A 106.73(13) . . ?
C24A C4A C5A 114.18(13) . . ?
C23A C4A C5A 108.52(13) . . ?
C6A C5A C10A 110.14(13) . . ?
C6A C5A C4A 114.53(13) . . ?
C10A C5A C4A 117.42(13) . . ?
C6A C5A H5A 104.4 . . ?
C10A C5A H5A 104.4 . . ?
C4A C5A H5A 104.4 . . ?
C5A C6A C7A 109.68(13) . . ?
C5A C6A H6A 109.7 . . ?
C7A C6A H6A 109.7 . . ?
C5A C6A H6B 109.7 . . ?
C7A C6A H6B 109.7 . . ?
H6A C6A H6B 108.2 . . ?
C6A C7A C8A 113.70(14) . . ?
C6A C7A H7A 108.8 . . ?
C8A C7A H7A 108.8 . . ?
C6A C7A H7B 108.8 . . ?
C8A C7A H7B 108.8 . . ?
H7A C7A H7B 107.7 . . ?
C7A C8A C9A 110.54(13) . . ?
C7A C8A C26A 108.32(14) . . ?
C9A C8A C26A 111.02(14) . . ?
C7A C8A C14A 109.13(13) . . ?
C9A C8A C14A 107.81(13) . . ?
C26A C8A C14A 110.01(13) . . ?
C11A C9A C8A 110.27(13) . . ?
C11A C9A C10A 113.79(13) . . ?
C8A C9A C10A 117.08(13) . . ?
C11A C9A H9A 104.8 . . ?
C8A C9A H9A 104.8 . . ?
C10A C9A H9A 104.8 . . ?
C25A C10A C1A 107.65(13) . . ?
C25A C10A C5A 113.71(13) . . ?
C1A C10A C5A 108.58(13) . . ?
C25A C10A C9A 113.98(13) . . ?
C1A C10A C9A 107.25(13) . . ?
C5A C10A C9A 105.40(12) . . ?
C12A C11A C9A 113.97(14) . . ?
C12A C11A H11A 108.8 . . ?
C9A C11A H11A 108.8 . . ?
C12A C11A H11B 108.8 . . ?
C9A C11A H11B 108.8 . . ?
H11A C11A H11B 107.7 . . ?
C13A C12A C11A 125.99(15) . . ?
C13A C12A H12A 117.0 . . ?
C11A C12A H12A 117.0 . . ?
C12A C13A C18A 119.27(15) . . ?
C12A C13A C14A 120.24(14) . . ?
C18A C13A C14A 120.39(14) . . ?
C13A C14A C15A 113.22(13) . . ?
C13A C14A C27A 106.21(13) . . ?
C15A C14A C27A 106.63(13) . . ?
C13A C14A C8A 108.28(13) . . ?
C15A C14A C8A 109.87(13) . . ?
C27A C14A C8A 112.66(13) . . ?
C16A C15A C14A 114.55(14) . . ?
C16A C15A H15A 108.6 . . ?
C14A C15A H15A 108.6 . . ?
C16A C15A H15B 108.6 . . ?
C14A C15A H15B 108.6 . . ?
H15A C15A H15B 107.6 . . ?
C15A C16A C17A 111.88(14) . . ?
C15A C16A H16A 109.2 . . ?
C17A C16A H16A 109.2 . . ?
C15A C16A H16B 109.2 . . ?
C17A C16A H16B 109.2 . . ?
H16A C16A H16B 107.9 . . ?
C28A C17A C16A 109.40(15) . . ?
C28A C17A C18A 111.76(14) . . ?
C16A C17A C18A 109.34(13) . . ?
C28A C17A C22A 104.29(13) . . ?
C16A C17A C22A 111.22(14) . . ?
C18A C17A C22A 110.77(14) . . ?
C13A C18A C19A 111.82(12) . . ?
C13A C18A C17A 111.57(13) . . ?
C19A C18A C17A 111.28(13) . . ?
C13A C18A H18A 107.3 . . ?
C19A C18A H18A 107.3 . . ?
C17A C18A H18A 107.3 . . ?
C20A C19A C18A 114.39(13) . . ?
C20A C19A H19A 108.7 . . ?
C18A C19A H19A 108.7 . . ?
C20A C19A H19B 108.7 . . ?
C18A C19A H19B 108.7 . . ?
H19A C19A H19B 107.6 . . ?
C29A C20A C30A 108.58(15) . . ?
C29A C20A C21A 107.99(15) . . ?
C30A C20A C21A 111.32(14) . . ?
C29A C20A C19A 108.80(13) . . ?
C30A C20A C19A 111.05(14) . . ?
C21A C20A C19A 109.01(14) . . ?
C22A C21A C20A 112.82(15) . . ?
C22A C21A H21A 109.0 . . ?
C20A C21A H21A 109.0 . . ?
C22A C21A H21B 109.0 . . ?
C20A C21A H21B 109.0 . . ?
H21A C21A H21B 107.8 . . ?
C21A C22A C17A 112.53(14) . . ?
C21A C22A H22A 109.1 . . ?
C17A C22A H22A 109.1 . . ?
C21A C22A H22B 109.1 . . ?
C17A C22A H22B 109.1 . . ?
H22A C22A H22B 107.8 . . ?
C4A C23A H23A 109.5 . . ?
C4A C23A H23B 109.5 . . ?
H23A C23A H23B 109.5 . . ?
C4A C23A H23C 109.5 . . ?
H23A C23A H23C 109.5 . . ?
H23B C23A H23C 109.5 . . ?
C4A C24A H24A 109.5 . . ?
C4A C24A H24B 109.5 . . ?
H24A C24A H24B 109.5 . . ?
C4A C24A H24C 109.5 . . ?
H24A C24A H24C 109.5 . . ?
H24B C24A H24C 109.5 . . ?
C10A C25A H25A 109.5 . . ?
C10A C25A H25B 109.5 . . ?
H25A C25A H25B 109.5 . . ?
C10A C25A H25C 109.5 . . ?
H25A C25A H25C 109.5 . . ?
H25B C25A H25C 109.5 . . ?
C8A C26A H26A 109.5 . . ?
C8A C26A H26B 109.5 . . ?
H26A C26A H26B 109.5 . . ?
C8A C26A H26C 109.5 . . ?
H26A C26A H26C 109.5 . . ?
H26B C26A H26C 109.5 . . ?
C14A C27A H27A 109.5 . . ?
C14A C27A H27B 109.5 . . ?
H27A C27A H27B 109.5 . . ?
C14A C27A H27C 109.5 . . ?
H27A C27A H27C 109.5 . . ?
H27B C27A H27C 109.5 . . ?
O28A C28A O29A 122.39(18) . . ?
O28A C28A C17A 123.7(2) . . ?
O29A C28A C17A 113.79(16) . . ?
C20A C29A H29A 109.5 . . ?
C20A C29A H29B 109.5 . . ?
H29A C29A H29B 109.5 . . ?
C20A C29A H29C 109.5 . . ?
H29A C29A H29C 109.5 . . ?
H29B C29A H29C 109.5 . . ?
C20A C30A H30A 109.5 . . ?
C20A C30A H30B 109.5 . . ?
H30A C30A H30B 109.5 . . ?
C20A C30A H30C 109.5 . . ?
H30A C30A H30C 109.5 . . ?
H30B C30A H30C 109.5 . . ?
O29A C31A H31A 109.5 . . ?
O29A C31A H31B 109.5 . . ?
H31A C31A H31B 109.5 . . ?
O29A C31A H31C 109.5 . . ?
H31A C31A H31C 109.5 . . ?
H31B C31A H31C 109.5 . . ?
C28A O29A C31A 115.98(19) . . ?
C3A O3A H3AO 109.5 . . ?
C2B C1B C10B 113.32(14) . . ?
C2B C1B H1C 108.9 . . ?
C10B C1B H1C 108.9 . . ?
C2B C1B H1D 108.9 . . ?
C10B C1B H1D 108.9 . . ?
H1C C1B H1D 107.7 . . ?
C3B C2B C1B 110.19(15) . . ?
C3B C2B H2C 109.6 . . ?
C1B C2B H2C 109.6 . . ?
C3B C2B H2D 109.6 . . ?
C1B C2B H2D 109.6 . . ?
H2C C2B H2D 108.1 . . ?
O3B C3B C2B 112.69(15) . . ?
O3B C3B C4B 113.58(15) . . ?
C2B C3B C4B 112.70(14) . . ?
O3B C3B H3B 105.7 . . ?
C2B C3B H3B 105.7 . . ?
C4B C3B H3B 105.7 . . ?
C23B C4B C24B 108.03(16) . . ?
C23B C4B C3B 107.59(16) . . ?
C24B C4B C3B 111.47(14) . . ?
C23B C4B C5B 108.81(14) . . ?
C24B C4B C5B 113.94(14) . . ?
C3B C4B C5B 106.81(14) . . ?
C6B C5B C10B 109.34(13) . . ?
C6B C5B C4B 114.76(14) . . ?
C10B C5B C4B 117.82(14) . . ?
C6B C5B H5B 104.4 . . ?
C10B C5B H5B 104.4 . . ?
C4B C5B H5B 104.4 . . ?
C5B C6B C7B 110.21(13) . . ?
C5B C6B H6C 109.6 . . ?
C7B C6B H6C 109.6 . . ?
C5B C6B H6D 109.6 . . ?
C7B C6B H6D 109.6 . . ?
H6C C6B H6D 108.1 . . ?
C6B C7B C8B 114.94(14) . . ?
C6B C7B H7C 108.5 . . ?
C8B C7B H7C 108.5 . . ?
C6B C7B H7D 108.5 . . ?
C8B C7B H7D 108.5 . . ?
H7C C7B H7D 107.5 . . ?
C7B C8B C26B 107.76(13) . . ?
C7B C8B C9B 111.85(13) . . ?
C26B C8B C9B 110.61(14) . . ?
C7B C8B C14B 109.54(13) . . ?
C26B C8B C14B 110.32(12) . . ?
C9B C8B C14B 106.77(12) . . ?
C11B C9B C8B 109.91(13) . . ?
C11B C9B C10B 114.49(14) . . ?
C8B C9B C10B 117.05(13) . . ?
C11B C9B H9B 104.7 . . ?
C8B C9B H9B 104.7 . . ?
C10B C9B H9B 104.7 . . ?
C25B C10B C1B 107.41(14) . . ?
C25B C10B C5B 113.74(13) . . ?
C1B C10B C5B 109.34(13) . . ?
C25B C10B C9B 113.68(13) . . ?
C1B C10B C9B 107.39(12) . . ?
C5B C10B C9B 105.07(13) . . ?
C12B C11B C9B 113.50(14) . . ?
C12B C11B H11C 108.9 . . ?
C9B C11B H11C 108.9 . . ?
C12B C11B H11D 108.9 . . ?
C9B C11B H11D 108.9 . . ?
H11C C11B H11D 107.7 . . ?
C13B C12B C11B 125.54(16) . . ?
C13B C12B H12B 117.2 . . ?
C11B C12B H12B 117.2 . . ?
C12B C13B C18B 118.62(15) . . ?
C12B C13B C14B 120.81(15) . . ?
C18B C13B C14B 120.46(14) . . ?
C13B C14B C15B 112.70(13) . . ?
C13B C14B C27B 106.84(13) . . ?
C15B C14B C27B 106.58(13) . . ?
C13B C14B C8B 108.73(13) . . ?
C15B C14B C8B 109.57(12) . . ?
C27B C14B C8B 112.44(12) . . ?
C16B C15B C14B 114.12(13) . . ?
C16B C15B H15C 108.7 . . ?
C14B C15B H15C 108.7 . . ?
C16B C15B H15D 108.7 . . ?
C14B C15B H15D 108.7 . . ?
H15C C15B H15D 107.6 . . ?
C17B C16B C15B 112.58(14) . . ?
C17B C16B H16C 109.1 . . ?
C15B C16B H16C 109.1 . . ?
C17B C16B H16D 109.1 . . ?
C15B C16B H16D 109.1 . . ?
H16C C16B H16D 107.8 . . ?
C16B C17B C28B 109.65(13) . . ?
C16B C17B C18B 109.83(13) . . ?
C28B C17B C18B 111.13(13) . . ?
C16B C17B C22B 111.08(13) . . ?
C28B C17B C22B 104.27(12) . . ?
C18B C17B C22B 110.77(13) . . ?
C13B C18B C19B 112.33(12) . . ?
C13B C18B C17B 111.32(13) . . ?
C19B C18B C17B 111.59(13) . . ?
C13B C18B H18B 107.1 . . ?
C19B C18B H18B 107.1 . . ?
C17B C18B H18B 107.1 . . ?
C18B C19B C20B 113.86(12) . . ?
C18B C19B H19C 108.8 . . ?
C20B C19B H19C 108.8 . . ?
C18B C19B H19D 108.8 . . ?
C20B C19B H19D 108.8 . . ?
H19C C19B H19D 107.7 . . ?
C29B C20B C30B 108.60(15) . . ?
C29B C20B C21B 108.38(14) . . ?
C30B C20B C21B 111.30(13) . . ?
C29B C20B C19B 109.12(13) . . ?
C30B C20B C19B 111.60(14) . . ?
C21B C20B C19B 107.76(13) . . ?
C22B C21B C20B 112.20(14) . . ?
C22B C21B H21C 109.2 . . ?
C20B C21B H21C 109.2 . . ?
C22B C21B H21D 109.2 . . ?
C20B C21B H21D 109.2 . . ?
H21C C21B H21D 107.9 . . ?
C21B C22B C17B 113.11(12) . . ?
C21B C22B H22C 109.0 . . ?
C17B C22B H22C 109.0 . . ?
C21B C22B H22D 109.0 . . ?
C17B C22B H22D 109.0 . . ?
H22C C22B H22D 107.8 . . ?
C4B C23B H23D 109.5 . . ?
C4B C23B H23E 109.5 . . ?
H23D C23B H23E 109.5 . . ?
C4B C23B H23F 109.5 . . ?
H23D C23B H23F 109.5 . . ?
H23E C23B H23F 109.5 . . ?
C4B C24B H24D 109.5 . . ?
C4B C24B H24E 109.5 . . ?
H24D C24B H24E 109.5 . . ?
C4B C24B H24F 109.5 . . ?
H24D C24B H24F 109.5 . . ?
H24E C24B H24F 109.5 . . ?
C10B C25B H25D 109.5 . . ?
C10B C25B H25E 109.5 . . ?
H25D C25B H25E 109.5 . . ?
C10B C25B H25F 109.5 . . ?
H25D C25B H25F 109.5 . . ?
H25E C25B H25F 109.5 . . ?
C8B C26B H26D 109.5 . . ?
C8B C26B H26E 109.5 . . ?
H26D C26B H26E 109.5 . . ?
C8B C26B H26F 109.5 . . ?
H26D C26B H26F 109.5 . . ?
H26E C26B H26F 109.5 . . ?
C14B C27B H27D 109.5 . . ?
C14B C27B H27E 109.5 . . ?
H27D C27B H27E 109.5 . . ?
C14B C27B H27F 109.5 . . ?
H27D C27B H27F 109.5 . . ?
H27E C27B H27F 109.5 . . ?
O28B C28B O29B 122.77(16) . . ?
O28B C28B C17B 125.10(17) . . ?
O29B C28B C17B 112.01(14) . . ?
C20B C29B H29D 109.5 . . ?
C20B C29B H29E 109.5 . . ?
H29D C29B H29E 109.5 . . ?
C20B C29B H29F 109.5 . . ?
H29D C29B H29F 109.5 . . ?
H29E C29B H29F 109.5 . . ?
C20B C30B H30D 109.5 . . ?
C20B C30B H30E 109.5 . . ?
H30D C30B H30E 109.5 . . ?
C20B C30B H30F 109.5 . . ?
H30D C30B H30F 109.5 . . ?
H30E C30B H30F 109.5 . . ?
O29B C31B H31D 109.5 . . ?
O29B C31B H31E 109.5 . . ?
H31D C31B H31E 109.5 . . ?
O29B C31B H31F 109.5 . . ?
H31D C31B H31F 109.5 . . ?
H31E C31B H31F 109.5 . . ?
C28B O29B C31B 115.66(16) . . ?
C3B O3B H3BO 109.5 . . ?

loop_
_geom_bond_atom_site_label_1
_geom_bond_atom_site_label_2
_geom_bond_distance
_geom_bond_site_symmetry_2
_geom_bond_publ_flag
C1A C2A 1.534(2) . ?
C1A C10A 1.544(2) . ?
C1A H1A 0.9900 . ?
C1A H1B 0.9900 . ?
C2A C3A 1.522(2) . ?
C2A H2A 0.9900 . ?
C2A H2B 0.9900 . ?
C3A O3A 1.4355(18) . ?
C3A C4A 1.532(2) . ?
C3A H3A 1.0000 . ?
C4A C24A 1.537(2) . ?
C4A C23A 1.540(2) . ?
C4A C5A 1.561(2) . ?
C5A C6A 1.524(2) . ?
C5A C10A 1.559(2) . ?
C5A H5A 1.0000 . ?
C6A C7A 1.535(2) . ?
C6A H6A 0.9900 . ?
C6A H6B 0.9900 . ?
C7A C8A 1.543(2) . ?
C7A H7A 0.9900 . ?
C7A H7B 0.9900 . ?
C8A C9A 1.546(2) . ?
C8A C26A 1.550(2) . ?
C8A C14A 1.589(2) . ?
C9A C11A 1.542(2) . ?
C9A C10A 1.575(2) . ?
C9A H9A 1.0000 . ?
C10A C25A 1.542(2) . ?
C11A C12A 1.506(2) . ?
C11A H11A 0.9900 . ?
C11A H11B 0.9900 . ?
C12A C13A 1.328(3) . ?
C12A H12A 0.9500 . ?
C13A C18A 1.527(2) . ?
C13A C14A 1.533(2) . ?
C14A C15A 1.550(2) . ?
C14A C27A 1.557(2) . ?
C15A C16A 1.531(2) . ?
C15A H15A 0.9900 . ?
C15A H15B 0.9900 . ?
C16A C17A 1.534(2) . ?
C16A H16A 0.9900 . ?
C16A H16B 0.9900 . ?
C17A C28A 1.523(2) . ?
C17A C18A 1.544(2) . ?
C17A C22A 1.554(2) . ?
C18A C19A 1.543(2) . ?
C18A H18A 1.0000 . ?
C19A C20A 1.541(2) . ?
C19A H19A 0.9900 . ?
C19A H19B 0.9900 . ?
C20A C29A 1.532(2) . ?
C20A C30A 1.533(2) . ?
C20A C21A 1.534(3) . ?
C21A C22A 1.526(2) . ?
C21A H21A 0.9900 . ?
C21A H21B 0.9900 . ?
C22A H22A 0.9900 . ?
C22A H22B 0.9900 . ?
C23A H23A 0.9800 . ?
C23A H23B 0.9800 . ?
C23A H23C 0.9800 . ?
C24A H24A 0.9800 . ?
C24A H24B 0.9800 . ?
C24A H24C 0.9800 . ?
C25A H25A 0.9800 . ?
C25A H25B 0.9800 . ?
C25A H25C 0.9800 . ?
C26A H26A 0.9800 . ?
C26A H26B 0.9800 . ?
C26A H26C 0.9800 . ?
C27A H27A 0.9800 . ?
C27A H27B 0.9800 . ?
C27A H27C 0.9800 . ?
C28A O28A 1.211(3) . ?
C28A O29A 1.321(3) . ?
C29A H29A 0.9800 . ?
C29A H29B 0.9800 . ?
C29A H29C 0.9800 . ?
C30A H30A 0.9800 . ?
C30A H30B 0.9800 . ?
C30A H30C 0.9800 . ?
C31A O29A 1.451(2) . ?
C31A H31A 0.9800 . ?
C31A H31B 0.9800 . ?
C31A H31C 0.9800 . ?
O3A H3AO 0.8400 . ?
C1B C2B 1.534(2) . ?
C1B C10B 1.542(2) . ?
C1B H1C 0.9900 . ?
C1B H1D 0.9900 . ?
C2B C3B 1.515(3) . ?
C2B H2C 0.9900 . ?
C2B H2D 0.9900 . ?
C3B O3B 1.424(2) . ?
C3B C4B 1.540(3) . ?
C3B H3B 1.0000 . ?
C4B C23B 1.535(3) . ?
C4B C24B 1.537(2) . ?
C4B C5B 1.563(2) . ?
C5B C6B 1.532(2) . ?
C5B C10B 1.558(2) . ?
C5B H5B 1.0000 . ?
C6B C7B 1.533(2) . ?
C6B H6C 0.9900 . ?
C6B H6D 0.9900 . ?
C7B C8B 1.541(2) . ?
C7B H7C 0.9900 . ?
C7B H7D 0.9900 . ?
C8B C26B 1.547(2) . ?
C8B C9B 1.554(2) . ?
C8B C14B 1.593(2) . ?
C9B C11B 1.532(2) . ?
C9B C10B 1.571(2) . ?
C9B H9B 1.0000 . ?
C10B C25B 1.542(2) . ?
C11B C12B 1.507(2) . ?
C11B H11C 0.9900 . ?
C11B H11D 0.9900 . ?
C12B C13B 1.330(3) . ?
C12B H12B 0.9500 . ?
C13B C18B 1.529(2) . ?
C13B C14B 1.530(2) . ?
C14B C15B 1.552(2) . ?
C14B C27B 1.559(2) . ?
C15B C16B 1.533(2) . ?
C15B H15C 0.9900 . ?
C15B H15D 0.9900 . ?
C16B C17B 1.530(2) . ?
C16B H16C 0.9900 . ?
C16B H16D 0.9900 . ?
C17B C28B 1.531(2) . ?
C17B C18B 1.547(2) . ?
C17B C22B 1.556(2) . ?
C18B C19B 1.542(2) . ?
C18B H18B 1.0000 . ?
C19B C20B 1.544(2) . ?
C19B H19C 0.9900 . ?
C19B H19D 0.9900 . ?
C20B C29B 1.528(2) . ?
C20B C30B 1.529(3) . ?
C20B C21B 1.537(2) . ?
C21B C22B 1.524(2) . ?
C21B H21C 0.9900 . ?
C21B H21D 0.9900 . ?
C22B H22C 0.9900 . ?
C22B H22D 0.9900 . ?
C23B H23D 0.9800 . ?
C23B H23E 0.9800 . ?
C23B H23F 0.9800 . ?
C24B H24D 0.9800 . ?
C24B H24E 0.9800 . ?
C24B H24F 0.9800 . ?
C25B H25D 0.9800 . ?
C25B H25E 0.9800 . ?
C25B H25F 0.9800 . ?
C26B H26D 0.9800 . ?
C26B H26E 0.9800 . ?
C26B H26F 0.9800 . ?
C27B H27D 0.9800 . ?
C27B H27E 0.9800 . ?
C27B H27F 0.9800 . ?
C28B O28B 1.202(2) . ?
C28B O29B 1.336(2) . ?
C29B H29D 0.9800 . ?
C29B H29E 0.9800 . ?
C29B H29F 0.9800 . ?
C30B H30D 0.9800 . ?
C30B H30E 0.9800 . ?
C30B H30F 0.9800 . ?
C31B O29B 1.448(2) . ?
C31B H31D 0.9800 . ?
C31B H31E 0.9800 . ?
C31B H31F 0.9800 . ?
O3B H3BO 0.8400 . ?

loop_
_geom_hbond_atom_site_label_D
_geom_hbond_atom_site_label_H
_geom_hbond_atom_site_label_A
_geom_hbond_distance_DH
_geom_hbond_distance_HA
_geom_hbond_distance_DA
_geom_hbond_angle_DHA
_geom_hbond_site_symmetry_A
O3A H3AO O28A 0.84 1.95 2.785(2) 175.1 1_545
O3B H3BO O3A 0.84 2.02 2.8187(17) 159.8 1_666
O3A H3AO O28A 0.84 1.95 2.785(2) 175.1 1_545
O3B H3BO O3A 0.84 2.02 2.8187(17) 159.8 1_666

loop_
_geom_torsion_atom_site_label_1
_geom_torsion_atom_site_label_2
_geom_torsion_atom_site_label_3
_geom_torsion_atom_site_label_4
_geom_torsion
_geom_torsion_site_symmetry_1
_geom_torsion_site_symmetry_2
_geom_torsion_site_symmetry_3
_geom_torsion_site_symmetry_4
_geom_torsion_publ_flag
C10A C1A C2A C3A -55.92(18) . . . . ?
C1A C2A C3A O3A -176.51(14) . . . . ?
C1A C2A C3A C4A 59.64(18) . . . . ?
O3A C3A C4A C24A -54.68(17) . . . . ?
C2A C3A C4A C24A 70.15(17) . . . . ?
O3A C3A C4A C23A 63.30(16) . . . . ?
C2A C3A C4A C23A -171.87(13) . . . . ?
O3A C3A C4A C5A 179.47(13) . . . . ?
C2A C3A C4A C5A -55.70(16) . . . . ?
C3A C4A C5A C6A -175.71(13) . . . . ?
C24A C4A C5A C6A 59.57(19) . . . . ?
C23A C4A C5A C6A -60.34(18) . . . . ?
C3A C4A C5A C10A 52.75(17) . . . . ?
C24A C4A C5A C10A -71.97(19) . . . . ?
C23A C4A C5A C10A 168.13(14) . . . . ?
C10A C5A C6A C7A -65.56(17) . . . . ?
C4A C5A C6A C7A 159.49(14) . . . . ?
C5A C6A C7A C8A 56.71(19) . . . . ?
C6A C7A C8A C9A -45.94(19) . . . . ?
C6A C7A C8A C26A 75.91(18) . . . . ?
C6A C7A C8A C14A -164.34(14) . . . . ?
C7A C8A C9A C11A 178.56(13) . . . . ?
C26A C8A C9A C11A 58.32(17) . . . . ?
C14A C8A C9A C11A -62.23(16) . . . . ?
C7A C8A C9A C10A 46.35(18) . . . . ?
C26A C8A C9A C10A -73.89(17) . . . . ?
C14A C8A C9A C10A 165.55(13) . . . . ?
C2A C1A C10A C25A -73.81(17) . . . . ?
C2A C1A C10A C5A 49.71(17) . . . . ?
C2A C1A C10A C9A 163.14(13) . . . . ?
C6A C5A C10A C25A -63.96(17) . . . . ?
C4A C5A C10A C25A 69.54(18) . . . . ?
C6A C5A C10A C1A 176.23(12) . . . . ?
C4A C5A C10A C1A -50.27(17) . . . . ?
C6A C5A C10A C9A 61.59(15) . . . . ?
C4A C5A C10A C9A -164.91(13) . . . . ?
C11A C9A C10A C25A -58.80(19) . . . . ?
C8A C9A C10A C25A 71.80(18) . . . . ?
C11A C9A C10A C1A 60.26(17) . . . . ?
C8A C9A C10A C1A -169.14(13) . . . . ?
C11A C9A C10A C5A 175.82(14) . . . . ?
C8A C9A C10A C5A -53.58(17) . . . . ?
C8A C9A C11A C12A 33.85(19) . . . . ?
C10A C9A C11A C12A 167.74(14) . . . . ?
C9A C11A C12A C13A -3.3(2) . . . . ?
C11A C12A C13A C18A 178.82(15) . . . . ?
C11A C12A C13A C14A 2.5(3) . . . . ?
C12A C13A C14A C15A -152.91(16) . . . . ?
C18A C13A C14A C15A 30.8(2) . . . . ?
C12A C13A C14A C27A 90.41(17) . . . . ?
C18A C13A C14A C27A -85.90(17) . . . . ?
C12A C13A C14A C8A -30.8(2) . . . . ?
C18A C13A C14A C8A 152.86(14) . . . . ?
C7A C8A C14A C13A 179.98(13) . . . . ?
C9A C8A C14A C13A 59.88(16) . . . . ?
C26A C8A C14A C13A -61.31(17) . . . . ?
C7A C8A C14A C15A -55.90(17) . . . . ?
C9A C8A C14A C15A -176.00(13) . . . . ?
C26A C8A C14A C15A 62.81(17) . . . . ?
C7A C8A C14A C27A 62.82(18) . . . . ?
C9A C8A C14A C27A -57.28(17) . . . . ?
C26A C8A C14A C27A -178.47(15) . . . . ?
C13A C14A C15A C16A -35.9(2) . . . . ?
C27A C14A C15A C16A 80.51(17) . . . . ?
C8A C14A C15A C16A -157.11(14) . . . . ?
C14A C15A C16A C17A 53.3(2) . . . . ?
C15A C16A C17A C28A 60.66(19) . . . . ?
C15A C16A C17A C18A -62.03(18) . . . . ?
C15A C16A C17A C22A 175.33(14) . . . . ?
C12A C13A C18A C19A -91.55(18) . . . . ?
C14A C13A C18A C19A 84.79(18) . . . . ?
C12A C13A C18A C17A 143.09(16) . . . . ?
C14A C13A C18A C17A -40.57(19) . . . . ?
C28A C17A C18A C13A -67.17(17) . . . . ?
C16A C17A C18A C13A 54.10(17) . . . . ?
C22A C17A C18A C13A 177.01(13) . . . . ?
C28A C17A C18A C19A 167.17(13) . . . . ?
C16A C17A C18A C19A -71.56(16) . . . . ?
C22A C17A C18A C19A 51.35(17) . . . . ?
C13A C18A C19A C20A -179.29(15) . . . . ?
C17A C18A C19A C20A -53.77(19) . . . . ?
C18A C19A C20A C29A 171.57(16) . . . . ?
C18A C19A C20A C30A -68.98(19) . . . . ?
C18A C19A C20A C21A 54.02(19) . . . . ?
C29A C20A C21A C22A -172.48(14) . . . . ?
C30A C20A C21A C22A 68.41(18) . . . . ?
C19A C20A C21A C22A -54.43(18) . . . . ?
C20A C21A C22A C17A 55.9(2) . . . . ?
C28A C17A C22A C21A -173.67(16) . . . . ?
C16A C17A C22A C21A 68.5(2) . . . . ?
C18A C17A C22A C21A -53.3(2) . . . . ?
C16A C17A C28A O28A 28.2(2) . . . . ?
C18A C17A C28A O28A 149.46(17) . . . . ?
C22A C17A C28A O28A -90.8(2) . . . . ?
C16A C17A C28A O29A -155.05(15) . . . . ?
C18A C17A C28A O29A -33.8(2) . . . . ?
C22A C17A C28A O29A 85.89(18) . . . . ?
O28A C28A O29A C31A -0.9(3) . . . . ?
C17A C28A O29A C31A -177.67(19) . . . . ?
C10B C1B C2B C3B -57.39(19) . . . . ?
C1B C2B C3B O3B -167.85(14) . . . . ?
C1B C2B C3B C4B 61.99(18) . . . . ?
O3B C3B C4B C23B 57.18(18) . . . . ?
C2B C3B C4B C23B -173.11(14) . . . . ?
O3B C3B C4B C24B -61.1(2) . . . . ?
C2B C3B C4B C24B 68.62(18) . . . . ?
O3B C3B C4B C5B 173.86(14) . . . . ?
C2B C3B C4B C5B -56.43(17) . . . . ?
C23B C4B C5B C6B -62.65(19) . . . . ?
C24B C4B C5B C6B 57.9(2) . . . . ?
C3B C4B C5B C6B -178.52(14) . . . . ?
C23B C4B C5B C10B 166.39(15) . . . . ?
C24B C4B C5B C10B -73.0(2) . . . . ?
C3B C4B C5B C10B 50.51(18) . . . . ?
C10B C5B C6B C7B -65.83(17) . . . . ?
C4B C5B C6B C7B 159.22(14) . . . . ?
C5B C6B C7B C8B 52.63(19) . . . . ?
C6B C7B C8B C26B 81.65(17) . . . . ?
C6B C7B C8B C9B -40.13(19) . . . . ?
C6B C7B C8B C14B -158.30(14) . . . . ?
C7B C8B C9B C11B 175.55(13) . . . . ?
C26B C8B C9B C11B 55.42(17) . . . . ?
C14B C8B C9B C11B -64.63(16) . . . . ?
C7B C8B C9B C10B 42.71(19) . . . . ?
C26B C8B C9B C10B -77.42(17) . . . . ?
C14B C8B C9B C10B 162.53(14) . . . . ?
C2B C1B C10B C25B -75.10(19) . . . . ?
C2B C1B C10B C5B 48.77(19) . . . . ?
C2B C1B C10B C9B 162.26(15) . . . . ?
C6B C5B C10B C25B -60.72(17) . . . . ?
C4B C5B C10B C25B 72.66(18) . . . . ?
C6B C5B C10B C1B 179.22(13) . . . . ?
C4B C5B C10B C1B -47.39(18) . . . . ?
C6B C5B C10B C9B 64.22(15) . . . . ?
C4B C5B C10B C9B -162.39(13) . . . . ?
C11B C9B C10B C25B -59.93(19) . . . . ?
C8B C9B C10B C25B 70.81(19) . . . . ?
C11B C9B C10B C1B 58.74(18) . . . . ?
C8B C9B C10B C1B -170.51(14) . . . . ?
C11B C9B C10B C5B 175.08(14) . . . . ?
C8B C9B C10B C5B -54.17(17) . . . . ?
C8B C9B C11B C12B 38.30(19) . . . . ?
C10B C9B C11B C12B 172.44(14) . . . . ?
C9B C11B C12B C13B -6.2(3) . . . . ?
C11B C12B C13B C18B 177.84(15) . . . . ?
C11B C12B C13B C14B 1.7(3) . . . . ?
C12B C13B C14B C15B -150.11(15) . . . . ?
C18B C13B C14B C15B 33.78(19) . . . . ?
C12B C13B C14B C27B 93.16(18) . . . . ?
C18B C13B C14B C27B -82.95(16) . . . . ?
C12B C13B C14B C8B -28.4(2) . . . . ?
C18B C13B C14B C8B 155.47(13) . . . . ?
C7B C8B C14B C13B 179.87(13) . . . . ?
C26B C8B C14B C13B -61.66(16) . . . . ?
C9B C8B C14B C13B 58.58(15) . . . . ?
C7B C8B C14B C15B -56.55(16) . . . . ?
C26B C8B C14B C15B 61.91(17) . . . . ?
C9B C8B C14B C15B -177.85(13) . . . . ?
C7B C8B C14B C27B 61.78(17) . . . . ?
C26B C8B C14B C27B -179.76(15) . . . . ?
C9B C8B C14B C27B -59.52(17) . . . . ?
C13B C14B C15B C16B -37.95(19) . . . . ?
C27B C14B C15B C16B 78.93(17) . . . . ?
C8B C14B C15B C16B -159.16(13) . . . . ?
C14B C15B C16B C17B 53.45(18) . . . . ?
C15B C16B C17B C28B 61.81(17) . . . . ?
C15B C16B C17B C18B -60.58(17) . . . . ?
C15B C16B C17B C22B 176.53(13) . . . . ?
C12B C13B C18B C19B -92.05(19) . . . . ?
C14B C13B C18B C19B 84.13(17) . . . . ?
C12B C13B C18B C17B 141.98(16) . . . . ?
C14B C13B C18B C17B -41.83(18) . . . . ?
C16B C17B C18B C13B 52.88(17) . . . . ?
C28B C17B C18B C13B -68.63(17) . . . . ?
C22B C17B C18B C13B 175.95(13) . . . . ?
C16B C17B C18B C19B -73.50(16) . . . . ?
C28B C17B C18B C19B 165.00(13) . . . . ?
C22B C17B C18B C19B 49.58(17) . . . . ?
C13B C18B C19B C20B 179.43(14) . . . . ?
C17B C18B C19B C20B -54.75(19) . . . . ?
C18B C19B C20B C29B 174.49(16) . . . . ?
C18B C19B C20B C30B -65.49(18) . . . . ?
C18B C19B C20B C21B 57.00(18) . . . . ?
C29B C20B C21B C22B -175.08(14) . . . . ?
C30B C20B C21B C22B 65.56(17) . . . . ?
C19B C20B C21B C22B -57.12(18) . . . . ?
C20B C21B C22B C17B 56.59(19) . . . . ?
C16B C17B C22B C21B 70.90(18) . . . . ?
C28B C17B C22B C21B -171.07(15) . . . . ?
C18B C17B C22B C21B -51.45(19) . . . . ?
C16B C17B C28B O28B 21.0(2) . . . . ?
C18B C17B C28B O28B 142.61(17) . . . . ?
C22B C17B C28B O28B -98.02(19) . . . . ?
C16B C17B C28B O29B -162.80(14) . . . . ?
C18B C17B C28B O29B -41.19(18) . . . . ?
C22B C17B C28B O29B 78.19(17) . . . . ?
O28B C28B O29B C31B -0.9(3) . . . . ?
C17B C28B O29B C31B -177.18(16) . . . . ?

_cod_database_fobs_code 2109009
